data_4111097
loop_
_publ_author_name
'Joseph G. Cordaro'
'Daniel Stein'
'Hansj\"org Gr\"utzmacher'

_publ_section_title
;
 A Synthetic Cycle for the Ruthenium-Promoted Formation of
 1H-Phosphindoles from Phosphaalkynes
;
_journal_name_full 'Journal of the American Chemical Society'
_journal_page_first 14962
_journal_page_last 14971
_journal_paper_doi 10.1021/ja0651198
_journal_volume 128
_journal_year 2006
_chemical_formula_moiety 'C20 H15 P'
_chemical_formula_sum 'C20 H15 P'
_chemical_formula_weight 286.29
_chemical_name_systematic ' ?'
_space_group_IT_number 14
_symmetry_cell_setting monoclinic
_symmetry_space_group_name_Hall '-P 2ybc'
_symmetry_space_group_name_H-M 'P 1 21/c 1'
_atom_sites_solution_hydrogens geom
_atom_sites_solution_primary direct
_atom_sites_solution_secondary difmap
_cell_angle_alpha 90.00
_cell_angle_beta 91.428(2)
_cell_angle_gamma 90.00
_cell_formula_units_Z 4
_cell_length_a 6.0334(5)
_cell_length_b 13.6676(10)
_cell_length_c 17.8731(14)
_cell_measurement_temperature 200(2)
_cell_volume 1473.4(2)
_computing_cell_refinement 'Bruker SMART'
_computing_data_collection 'Bruker SMART'
_computing_data_reduction 'Bruker SAINT'
_computing_molecular_graphics 'Ortep32 for Windows'
_computing_publication_material 'Bruker SHELXTL'
_computing_structure_refinement 'Bruker SHELXTL'
_computing_structure_solution 'Bruker SHELXTL'
_diffrn_ambient_temperature 200(2)
_diffrn_measured_fraction_theta_full 0.998
_diffrn_measured_fraction_theta_max 0.998
_diffrn_measurement_device_type 'Bruker AXS Apex with CCD'
_diffrn_measurement_method 'phi and omega scans'
_diffrn_radiation_monochromator graphite
_diffrn_radiation_source 'fine-focus sealed tube'
_diffrn_radiation_type MoK\a
_diffrn_radiation_wavelength 0.71073
_diffrn_reflns_av_R_equivalents 0.0300
_diffrn_reflns_av_sigmaI/netI 0.0253
_diffrn_reflns_limit_h_max 8
_diffrn_reflns_limit_h_min -7
_diffrn_reflns_limit_k_max 18
_diffrn_reflns_limit_k_min -18
_diffrn_reflns_limit_l_max 23
_diffrn_reflns_limit_l_min -23
_diffrn_reflns_number 16620
_diffrn_reflns_theta_full 28.31
_diffrn_reflns_theta_max 28.31
_diffrn_reflns_theta_min 1.88
_exptl_absorpt_coefficient_mu 0.176
_exptl_absorpt_correction_T_max 0.9878
_exptl_absorpt_correction_T_min 0.9344
_exptl_absorpt_correction_type empirical
_exptl_absorpt_process_details SADABS
_exptl_crystal_colour 'yellow green'
_exptl_crystal_density_diffrn 1.291
_exptl_crystal_description plate
_exptl_crystal_F_000 600
_exptl_crystal_size_max 0.39
_exptl_crystal_size_mid 0.29
_exptl_crystal_size_min 0.07
_refine_diff_density_max 0.441
_refine_diff_density_min -0.225
_refine_diff_density_rms 0.060
_refine_ls_extinction_method none
_refine_ls_goodness_of_fit_ref 1.097
_refine_ls_hydrogen_treatment mixed
_refine_ls_matrix_type full
_refine_ls_number_parameters 194
_refine_ls_number_reflns 3648
_refine_ls_number_restraints 1
_refine_ls_restrained_S_all 1.096
_refine_ls_R_factor_all 0.0643
_refine_ls_R_factor_gt 0.0588
_refine_ls_shift/su_max 0.000
_refine_ls_shift/su_mean 0.000
_refine_ls_structure_factor_coef Fsqd
_refine_ls_weighting_details 'calc w=1/[\s^2^(Fo^2^)+(0.0715P)^2^+0.7335P] where P=(Fo^2^+2Fc^2^)/3'
_refine_ls_weighting_scheme calc
_refine_ls_wR_factor_gt 0.1436
_refine_ls_wR_factor_ref 0.1476
_reflns_number_gt 3314
_reflns_number_total 3648
_reflns_threshold_expression >2sigma(I)
_cod_data_source_file ja0651198si20060908_051953.cif
_cod_data_source_block Phosphaindole
_cod_original_sg_symbol_Hall -P2ybc
_cod_database_code 4111097

loop_
_symmetry_equiv_pos_as_xyz
'x, y, z'
'-x, y+1/2, -z+1/2'
'-x, -y, -z'
'x, -y-1/2, z-1/2'

loop_
_atom_site_label
_atom_site_type_symbol
_atom_site_fract_x
_atom_site_fract_y
_atom_site_fract_z
_atom_site_U_iso_or_equiv
_atom_site_adp_type
_atom_site_occupancy
_atom_site_symmetry_multiplicity
_atom_site_calc_flag
_atom_site_refinement_flags
P1 P 0.29951(8) 0.54511(4) 0.34610(3) 0.03731(17) Uani 1 1 d D
H1 H 0.386(4) 0.6112(11) 0.3272(14) 0.061(7) Uiso 1 1 d D
C1 C 0.2518(3) 0.49208(13) 0.25310(9) 0.0293(3) Uani 1 1 d .
C2 C 0.3898(3) 0.41563(12) 0.24095(10) 0.0293(3) Uani 1 1 d .
C3 C 0.5520(3) 0.39837(13) 0.30203(10) 0.0311(4) Uani 1 1 d .
C4 C 0.5350(3) 0.46524(13) 0.36171(10) 0.0324(4) Uani 1 1 d .
C5 C 0.6819(3) 0.46047(15) 0.42269(11) 0.0397(4) Uani 1 1 d .
H5A H 0.6702 0.5053 0.4630 0.048 Uiso 1 1 calc R
C6 C 0.8461(4) 0.38939(17) 0.42400(12) 0.0468(5) Uani 1 1 d .
H6A H 0.9490 0.3865 0.4650 0.056 Uiso 1 1 calc R
C7 C 0.8615(4) 0.32256(16) 0.36618(13) 0.0463(5) Uani 1 1 d .
H7A H 0.9740 0.2739 0.3682 0.056 Uiso 1 1 calc R
C8 C 0.7149(3) 0.32586(14) 0.30544(12) 0.0386(4) Uani 1 1 d .
H8A H 0.7251 0.2791 0.2663 0.046 Uiso 1 1 calc R
C9 C 0.3883(3) 0.35271(12) 0.17294(10) 0.0298(4) Uani 1 1 d .
C10 C 0.5696(3) 0.35165(13) 0.12603(11) 0.0351(4) Uani 1 1 d .
H10A H 0.6957 0.3909 0.1376 0.042 Uiso 1 1 calc R
C11 C 0.5660(3) 0.29335(14) 0.06240(11) 0.0394(4) Uani 1 1 d .
H11A H 0.6892 0.2937 0.0303 0.047 Uiso 1 1 calc R
C12 C 0.3850(4) 0.23490(14) 0.04533(11) 0.0407(4) Uani 1 1 d .
H12A H 0.3838 0.1949 0.0018 0.049 Uiso 1 1 calc R
C13 C 0.2055(3) 0.23491(14) 0.09197(11) 0.0404(4) Uani 1 1 d .
H13A H 0.0810 0.1945 0.0806 0.049 Uiso 1 1 calc R
C14 C 0.2067(3) 0.29378(14) 0.15529(10) 0.0348(4) Uani 1 1 d .
H14A H 0.0822 0.2938 0.1868 0.042 Uiso 1 1 calc R
C15 C 0.0786(3) 0.53345(12) 0.20272(10) 0.0296(4) Uani 1 1 d .
C16 C 0.1003(3) 0.53703(13) 0.12475(10) 0.0360(4) Uani 1 1 d .
H16A H 0.2303 0.5120 0.1027 0.043 Uiso 1 1 calc R
C17 C -0.0667(4) 0.57694(14) 0.07974(11) 0.0418(5) Uani 1 1 d .
H17A H -0.0508 0.5783 0.0270 0.050 Uiso 1 1 calc R
C18 C -0.2563(3) 0.61478(15) 0.11070(12) 0.0423(5) Uani 1 1 d .
H18A H -0.3714 0.6407 0.0794 0.051 Uiso 1 1 calc R
C19 C -0.2770(3) 0.61455(14) 0.18726(12) 0.0398(4) Uani 1 1 d .
H19A H -0.4052 0.6419 0.2089 0.048 Uiso 1 1 calc R
C20 C -0.1115(3) 0.57458(14) 0.23276(11) 0.0345(4) Uani 1 1 d .
H20A H -0.1276 0.5751 0.2855 0.041 Uiso 1 1 calc R

loop_
_atom_site_aniso_label
_atom_site_aniso_U_11
_atom_site_aniso_U_22
_atom_site_aniso_U_33
_atom_site_aniso_U_23
_atom_site_aniso_U_13
_atom_site_aniso_U_12
P1 0.0397(3) 0.0400(3) 0.0320(3) -0.00899(19) -0.00319(19) 0.0066(2)
C1 0.0313(8) 0.0287(8) 0.0279(8) -0.0026(6) 0.0023(6) -0.0022(6)
C2 0.0303(8) 0.0262(8) 0.0314(8) -0.0015(6) 0.0035(6) -0.0037(6)
C3 0.0313(8) 0.0276(8) 0.0344(9) 0.0044(7) 0.0027(7) -0.0029(6)
C4 0.0348(9) 0.0314(9) 0.0312(8) 0.0036(7) 0.0019(7) -0.0011(7)
C5 0.0439(11) 0.0439(11) 0.0312(9) 0.0059(8) -0.0007(8) -0.0044(8)
C6 0.0439(11) 0.0538(13) 0.0422(11) 0.0159(9) -0.0097(9) 0.0004(9)
C7 0.0428(11) 0.0412(11) 0.0547(12) 0.0129(9) -0.0032(9) 0.0077(9)
C8 0.0382(10) 0.0301(9) 0.0474(11) 0.0039(8) 0.0021(8) 0.0014(7)
C9 0.0339(9) 0.0235(8) 0.0321(8) -0.0002(6) 0.0001(7) 0.0013(6)
C10 0.0358(9) 0.0290(9) 0.0405(10) -0.0002(7) 0.0041(7) 0.0002(7)
C11 0.0471(11) 0.0369(10) 0.0345(9) 0.0025(8) 0.0088(8) 0.0071(8)
C12 0.0611(13) 0.0299(9) 0.0308(9) -0.0025(7) -0.0045(8) 0.0062(8)
C13 0.0470(11) 0.0336(9) 0.0402(10) -0.0013(8) -0.0082(8) -0.0047(8)
C14 0.0349(9) 0.0319(9) 0.0374(9) -0.0004(7) 0.0012(7) -0.0018(7)
C15 0.0331(8) 0.0232(7) 0.0324(8) -0.0017(6) 0.0006(7) -0.0029(6)
C16 0.0452(10) 0.0304(9) 0.0325(9) -0.0022(7) 0.0028(8) 0.0026(7)
C17 0.0579(12) 0.0336(9) 0.0335(9) 0.0020(8) -0.0047(8) 0.0001(9)
C18 0.0431(11) 0.0331(10) 0.0501(11) 0.0086(8) -0.0112(9) -0.0016(8)
C19 0.0320(9) 0.0366(10) 0.0509(11) 0.0060(8) 0.0032(8) 0.0019(7)
C20 0.0352(9) 0.0327(9) 0.0357(9) 0.0004(7) 0.0032(7) -0.0013(7)

loop_
_atom_type_symbol
_atom_type_description
_atom_type_scat_dispersion_real
_atom_type_scat_dispersion_imag
_atom_type_scat_source
C C 0.0033 0.0016 'International Tables Vol C Tables 4.2.6.8 and 6.1.1.4'
H H 0.0000 0.0000 'International Tables Vol C Tables 4.2.6.8 and 6.1.1.4'
P P 0.1023 0.0942 'International Tables Vol C Tables 4.2.6.8 and 6.1.1.4'

loop_
_geom_angle_atom_site_label_1
_geom_angle_atom_site_label_2
_geom_angle_atom_site_label_3
_geom_angle
C4 P1 C1 90.36(8)
C4 P1 H1 99.6(14)
C1 P1 H1 96.4(14)
C2 C1 C15 128.73(16)
C2 C1 P1 111.54(13)
C15 C1 P1 119.73(12)
C1 C2 C3 113.91(15)
C1 C2 C9 125.74(16)
C3 C2 C9 120.35(15)
C8 C3 C4 119.43(17)
C8 C3 C2 127.05(17)
C4 C3 C2 113.51(15)
C5 C4 C3 120.39(17)
C5 C4 P1 129.28(15)
C3 C4 P1 110.26(13)
C6 C5 C4 119.17(19)
C6 C5 H5A 120.4
C4 C5 H5A 120.4
C7 C6 C5 120.74(19)
C7 C6 H6A 119.6
C5 C6 H6A 119.6
C8 C7 C6 120.70(19)
C8 C7 H7A 119.7
C6 C7 H7A 119.7
C7 C8 C3 119.53(19)
C7 C8 H8A 120.2
C3 C8 H8A 120.2
C14 C9 C10 118.90(16)
C14 C9 C2 120.60(16)
C10 C9 C2 120.50(16)
C11 C10 C9 120.13(18)
C11 C10 H10A 119.9
C9 C10 H10A 119.9
C12 C11 C10 120.60(18)
C12 C11 H11A 119.7
C10 C11 H11A 119.7
C11 C12 C13 119.57(18)
C11 C12 H12A 120.2
C13 C12 H12A 120.2
C12 C13 C14 120.22(18)
C12 C13 H13A 119.9
C14 C13 H13A 119.9
C13 C14 C9 120.58(17)
C13 C14 H14A 119.7
C9 C14 H14A 119.7
C20 C15 C16 117.75(17)
C20 C15 C1 119.72(16)
C16 C15 C1 122.48(16)
C17 C16 C15 120.36(18)
C17 C16 H16A 119.8
C15 C16 H16A 119.8
C18 C17 C16 120.77(19)
C18 C17 H17A 119.6
C16 C17 H17A 119.6
C19 C18 C17 119.51(18)
C19 C18 H18A 120.2
C17 C18 H18A 120.2
C18 C19 C20 120.20(19)
C18 C19 H19A 119.9
C20 C19 H19A 119.9
C19 C20 C15 121.34(18)
C19 C20 H20A 119.3
C15 C20 H20A 119.3

loop_
_geom_bond_atom_site_label_1
_geom_bond_atom_site_label_2
_geom_bond_distance
P1 C4 1.8080(19)
P1 C1 1.8295(17)
P1 H1 1.1003(10)
C1 C2 1.357(2)
C1 C15 1.475(2)
C2 C3 1.467(2)
C2 C9 1.489(2)
C3 C8 1.396(3)
C3 C4 1.410(3)
C4 C5 1.389(3)
C5 C6 1.387(3)
C5 H5A 0.9500
C6 C7 1.384(3)
C6 H6A 0.9500
C7 C8 1.384(3)
C7 H7A 0.9500
C8 H8A 0.9500
C9 C14 1.390(2)
C9 C10 1.395(2)
C10 C11 1.388(3)
C10 H10A 0.9500
C11 C12 1.381(3)
C11 H11A 0.9500
C12 C13 1.383(3)
C12 H12A 0.9500
C13 C14 1.389(3)
C13 H13A 0.9500
C14 H14A 0.9500
C15 C20 1.397(2)
C15 C16 1.404(2)
C16 C17 1.386(3)
C16 H16A 0.9500
C17 C18 1.384(3)
C17 H17A 0.9500
C18 C19 1.377(3)
C18 H18A 0.9500
C19 C20 1.384(3)
C19 H19A 0.9500
C20 H20A 0.9500

loop_
_geom_torsion_atom_site_label_1
_geom_torsion_atom_site_label_2
_geom_torsion_atom_site_label_3
_geom_torsion_atom_site_label_4
_geom_torsion
C4 P1 C1 C2 5.66(14)
C4 P1 C1 C15 -174.69(14)
C15 C1 C2 C3 176.39(16)
P1 C1 C2 C3 -4.00(19)
C15 C1 C2 C9 -2.9(3)
P1 C1 C2 C9 176.71(13)
C1 C2 C3 C8 -179.72(17)
C9 C2 C3 C8 -0.4(3)
C1 C2 C3 C4 -0.6(2)
C9 C2 C3 C4 178.78(15)
C8 C3 C4 C5 1.4(3)
C2 C3 C4 C5 -177.89(16)
C8 C3 C4 P1 -175.92(13)
C2 C3 C4 P1 4.84(19)
C1 P1 C4 C5 177.20(18)
C1 P1 C4 C3 -5.84(13)
C3 C4 C5 C6 0.3(3)
P1 C4 C5 C6 176.97(15)
C4 C5 C6 C7 -1.3(3)
C5 C6 C7 C8 0.7(3)
C6 C7 C8 C3 1.0(3)
C4 C3 C8 C7 -2.0(3)
C2 C3 C8 C7 177.15(18)
C1 C2 C9 C14 -64.7(2)
C3 C2 C9 C14 116.03(19)
C1 C2 C9 C10 115.5(2)
C3 C2 C9 C10 -63.7(2)
C14 C9 C10 C11 0.8(3)
C2 C9 C10 C11 -179.49(17)
C9 C10 C11 C12 -0.9(3)
C10 C11 C12 C13 0.3(3)
C11 C12 C13 C14 0.4(3)
C12 C13 C14 C9 -0.5(3)
C10 C9 C14 C13 -0.1(3)
C2 C9 C14 C13 -179.83(17)
C2 C1 C15 C20 147.99(18)
P1 C1 C15 C20 -31.6(2)
C2 C1 C15 C16 -34.7(3)
P1 C1 C15 C16 145.71(15)
C20 C15 C16 C17 -2.4(3)
C1 C15 C16 C17 -179.76(17)
C15 C16 C17 C18 0.7(3)
C16 C17 C18 C19 1.4(3)
C17 C18 C19 C20 -1.6(3)
C18 C19 C20 C15 -0.3(3)
C16 C15 C20 C19 2.2(3)
C1 C15 C20 C19 179.65(17)
